data_4134821
loop_
_publ_author_name
'Assefa, Mikiyas K.'
'Wu, Guang'
'Hayton, Trevor W.'

_publ_section_title
;
 Uranyl oxo silylation promoted by silsesquioxane coordination.
;
_journal_name_full 'Journal of the American Chemical Society'
_journal_paper_doi 10.1021/jacs.0c00990
_journal_year 2020
_chemical_formula_moiety 'C51 H102 O15 Si10 U, C2.5 H6'
_chemical_formula_sum 'C53.5 H110 O15 Si10 U'
_chemical_formula_weight 1512.34
_space_group_crystal_system monoclinic
_space_group_IT_number 13
_space_group_name_Hall '-P 2yc'
_space_group_name_H-M_alt 'P 1 2/c 1'
_atom_sites_solution_hydrogens geom
_audit_creation_date 2020-03-06
_audit_creation_method
;
Olex2 1.3
(compiled 2019.09.11 svn.r3662 for OlexSys, GUI svn.r5938)
;
_cell_angle_alpha 90
_cell_angle_beta 106.277(3)
_cell_angle_gamma 90
_cell_formula_units_Z 4
_cell_length_a 25.785(3)
_cell_length_b 13.9805(17)
_cell_length_c 20.860(3)
_cell_measurement_reflns_used 970
_cell_measurement_temperature 99.97
_cell_measurement_theta_max 30.315
_cell_measurement_theta_min 1.845
_cell_volume 7218.4(16)
_computing_molecular_graphics 'Olex2 1.3 (Dolomanov et al., 2009)'
_computing_publication_material 'Olex2 1.3 (Dolomanov et al., 2009)'
_computing_structure_refinement 'XL n/a (Sheldrick, 2008)'
_diffrn_ambient_temperature 99.97
_diffrn_measured_fraction_theta_full 0.991
_diffrn_measured_fraction_theta_max 0.975
_diffrn_measurement_device_type 'Bruker Apex II'
_diffrn_measurement_method 'Omega Scan'
_diffrn_radiation_type MoK\a
_diffrn_radiation_wavelength 0.71073
_diffrn_reflns_av_R_equivalents 0.0770
_diffrn_reflns_av_unetI/netI 0.1221
_diffrn_reflns_Laue_measured_fraction_full 0.991
_diffrn_reflns_Laue_measured_fraction_max 0.975
_diffrn_reflns_limit_h_max 33
_diffrn_reflns_limit_h_min -22
_diffrn_reflns_limit_k_max 10
_diffrn_reflns_limit_k_min -17
_diffrn_reflns_limit_l_max 21
_diffrn_reflns_limit_l_min -26
_diffrn_reflns_number 33272
_diffrn_reflns_point_group_measured_fraction_full 0.991
_diffrn_reflns_point_group_measured_fraction_max 0.975
_diffrn_reflns_theta_full 25.242
_diffrn_reflns_theta_max 27.286
_diffrn_reflns_theta_min 1.457
_exptl_absorpt_coefficient_mu 2.470
_exptl_absorpt_correction_T_max 0.7455
_exptl_absorpt_correction_T_min 0.5795
_exptl_absorpt_correction_type multi-scan
_exptl_absorpt_process_details sadabs
_exptl_crystal_colour Orange
_exptl_crystal_density_diffrn 1.392
_exptl_crystal_description Plate
_exptl_crystal_F_000 3132
_exptl_crystal_size_max 0.2
_exptl_crystal_size_mid 0.1
_exptl_crystal_size_min 0.05
_refine_diff_density_max 3.066
_refine_diff_density_min -2.405
_refine_diff_density_rms 0.165
_refine_ls_extinction_method none
_refine_ls_goodness_of_fit_ref 1.020
_refine_ls_hydrogen_treatment constr
_refine_ls_matrix_type full
_refine_ls_number_parameters 676
_refine_ls_number_reflns 15835
_refine_ls_number_restraints 551
_refine_ls_restrained_S_all 1.011
_refine_ls_R_factor_all 0.1386
_refine_ls_R_factor_gt 0.0785
_refine_ls_shift/su_max 0.001
_refine_ls_shift/su_mean 0.000
_refine_ls_structure_factor_coef Fsqd
_refine_ls_weighting_details 'w=1/[\s^2^(Fo^2^)+(0.0658P)^2^+63.5823P] where P=(Fo^2^+2Fc^2^)/3'
_refine_ls_weighting_scheme calc
_refine_ls_wR_factor_gt 0.1681
_refine_ls_wR_factor_ref 0.1943
_reflns_Friedel_coverage 0.000
_reflns_number_gt 9674
_reflns_number_total 15835
_reflns_threshold_expression 'I > 2\s(I)'
_cod_data_source_file ja0c00990_si_002.cif
_cod_data_source_block complex_1
_cod_original_cell_volume 7218.2(16)
_cod_original_formula_sum 'C53.50 H110 O15 Si10 U'
_cod_database_code 4134821
_shelx_shelxl_version_number 2014/7
_shelx_space_group_comment
;
The symmetry employed for this shelxl refinement is uniquely defined
by the following loop, which should always be used as a source of
symmetry information in preference to the above space-group names.
They are only intended as comments.
;
_olex2_refinement_description
;
1. Fixed Uiso
 At 1.2 times of:
  All C(H) groups, All C(H,H) groups
 At 1.5 times of:
  All C(H,H,H) groups
2. Restrained distances
 C58-C59 \\sim C59-C60
 with sigma of 0.02
 C58-C60 \\sim C59-C59_$1
 with sigma of 0.01
 C49-C51A \\sim C50A-C52A \\sim C51A-C53A \\sim C52A-C54A \\sim C53A-C49A \\sim
C54A-C50A
 with sigma of 0.01
 C49-C50A \\sim C50A-C51A \\sim C51A-C52A \\sim C52A-C53A \\sim C53A-C54A \\sim
C54A-C49A
 with sigma of 0.01
 C49-C51A \\sim C49-C51 \\sim C50-C52 \\sim C51-C53 \\sim C52-C54 \\sim C53-C49
\\sim C54-C50
 with sigma of 0.01
 C49-C50A \\sim C49-C50 \\sim C50-C51 \\sim C51-C52 \\sim C52-C53 \\sim C53-C54
\\sim C54-C49
 with sigma of 0.01
 C13-C14 \\sim C13A-C14A \\sim C14A-C15A \\sim C15A-C16A \\sim C16A-C17A \\sim
C17A-C18A \\sim C18A-C13A
 with sigma of 0.01
 C13-C15 \\sim C13A-C15A \\sim C14A-C16A \\sim C15A-C17A \\sim C16A-C18A \\sim
C17A-C13A \\sim C18A-C14A
 with sigma of 0.01
 C13-C14 \\sim C14-C15 \\sim C15-C16 \\sim C16-C17 \\sim C17-C18 \\sim C18-C13
 with sigma of 0.01
 C13-C15 \\sim C14-C16 \\sim C15-C17 \\sim C16-C18 \\sim C17-C13 \\sim C18-C14
 with sigma of 0.01
 C40A-C41A \\sim C40-C41 \\sim C41-C42 \\sim C42-C43 \\sim C43-C44 \\sim
C44-C45 \\sim C45-C40
 with sigma of 0.01
 C40A-C42A \\sim C40-C42 \\sim C41-C43 \\sim C42-C44 \\sim C43-C45 \\sim
C44-C40 \\sim C45-C41
 with sigma of 0.01
 C40A-C41A \\sim C41A-C42A \\sim C42A-C43A \\sim C43A-C44A \\sim C44A-C45A
\\sim C45A-C40A
 with sigma of 0.01
 C40A-C42A \\sim C41A-C43A \\sim C42A-C44A \\sim C43A-C45A \\sim C44A-C40A
\\sim C45A-C41A
 with sigma of 0.01
 C49-C52 \\sim C50-C53 \\sim C51-C54 \\sim C49-C52A \\sim C50A-C53A \\sim
C51A-C54A
 with sigma of 0.01
 C49-C52 \\sim C13-C16 \\sim C14-C17 \\sim C15-C18 \\sim C13A-C16A \\sim
C14A-C17A \\sim C15A-C18A
 with sigma of 0.01
 C49-C52 \\sim C40-C43 \\sim C41-C44 \\sim C42-C45 \\sim C40A-C43A \\sim
C41A-C44A \\sim C42A-C45A
 with sigma of 0.01
3. Uiso/Uaniso restraints and constraints
Uiso(C58) = Uiso(C59) = Uiso(C60)
Uanis(C40) = Uanis(C41) = Uanis(C42) = Uanis(C43) = Uanis(C44) = Uanis(C45) =
Uanis(C40A) = Uanis(C41A) = Uanis(C42A) = Uanis(C43A) = Uanis(C44A) =
Uanis(C45A)
Uanis(C49) = Uanis(C50) = Uanis(C51) = Uanis(C52) = Uanis(C53) = Uanis(C54) =
Uanis(C49A) = Uanis(C50A) = Uanis(C51A) = Uanis(C52A) = Uanis(C53A) =
Uanis(C54A)
Uanis(C13) = Uanis(C14) = Uanis(C15) = Uanis(C16) = Uanis(C17) = Uanis(C18) =
Uanis(C13A) = Uanis(C14A) = Uanis(C15A) = Uanis(C16A) = Uanis(C17A) =
Uanis(C18A)
4. Others
 Fixed Sof: C13(0.5) H13(0.5) C14(0.5) H14A(0.5) H14B(0.5) C15(0.5) H15A(0.5)
 H15B(0.5) C16(0.5) H16A(0.5) H16B(0.5) C17(0.5) H17A(0.5) H17B(0.5) C18(0.5)
 H18A(0.5) H18B(0.5) C13A(0.5) H13A(0.5) C14A(0.5) H14C(0.5) H14D(0.5)
 C15A(0.5) H15C(0.5) H15D(0.5) C16A(0.5) H16C(0.5) H16D(0.5) C17A(0.5)
 H17C(0.5) H17D(0.5) C18A(0.5) H18C(0.5) H18D(0.5) C40(0.5) H40(0.5) C41(0.5)
 H41A(0.5) H41B(0.5) C42(0.5) H42A(0.5) H42B(0.5) C43(0.5) H43A(0.5) H43B(0.5)
 C44(0.5) H44A(0.5) H44B(0.5) C45(0.5) H45A(0.5) H45B(0.5) C40A(0.5) H40A(0.5)
 C41A(0.5) H41C(0.5) H41D(0.5) C42A(0.5) H42C(0.5) H42D(0.5) C43A(0.5)
 H43C(0.5) H43D(0.5) C44A(0.5) H44C(0.5) H44D(0.5) C45A(0.5) H45C(0.5)
 H45D(0.5) C49(0.5) H49(0.5) C50(0.5) H50A(0.5) H50B(0.5) C51(0.5) H51A(0.5)
 H51B(0.5) C54(0.5) H54A(0.5) H54B(0.5) C53(0.5) C52(0.5) C49A(0.5) H49A(0.5)
 C54A(0.5) H54C(0.5) H54D(0.5) C53A(0.5) H53A(0.5) H53B(0.5) C52A(0.5)
 H52A(0.5) H52B(0.5) C51A(0.5) H51C(0.5) H51D(0.5) C50A(0.5) H50C(0.5)
 H50D(0.5) H60A(0.5) H60B(0.5)
5.a Ternary CH refined with riding coordinates:
 C13(H13), C13A(H13A), C40(H40), C40A(H40A), C49(H49), C49A(H49A), C1(H1),
 C7(H7), C19(H19), C34(H34)
5.b Secondary CH2 refined with riding coordinates:
 C14(H14A,H14B), C15(H15A,H15B), C16(H16A,H16B), C17(H17A,H17B), C18(H18A,
 H18B), C14A(H14C,H14D), C15A(H15C,H15D), C16A(H16C,H16D), C17A(H17C,H17D),
 C18A(H18C,H18D), C41(H41A,H41B), C42(H42A,H42B), C43(H43A,H43B), C44(H44A,
 H44B), C45(H45A,H45B), C41A(H41C,H41D), C42A(H42C,H42D), C43A(H43C,H43D),
 C44A(H44C,H44D), C45A(H45C,H45D), C50(H50A,H50B), C51(H51A,H51B), C54(H54A,
 H54B), C54A(H54C,H54D), C53A(H53A,H53B), C52A(H52A,H52B), C51A(H51C,H51D),
 C50A(H50C,H50D), C2(H2A,H2B), C3(H3A,H3B), C4(H4A,H4B), C5(H5A,H5B), C6(H6A,
 H6B), C8(H8A,H8B), C9(H9A,H9B), C10(H10A,H10B), C11(H11A,H11B), C12(H12A,H12B),
  C20(H20A,H20B), C21(H21A,H21B), C22(H22A,H22B), C23(H23A,H23B), C24(H24A,
 H24B), C35(H35A,H35B), C36(H36A,H36B), C37(H37A,H37B), C38(H38A,H38B),
 C39(H39A,H39B), C59(H59A,H59B), C60(H60A,H60B)
5.c Idealised Me refined as rotating group:
 C25(H25A,H25B,H25C), C26(H26A,H26B,H26C), C27(H27A,H27B,H27C), C28(H28A,H28B,
 H28C), C29(H29A,H29B,H29C), C30(H30A,H30B,H30C), C31(H31A,H31B,H31C), C32(H32A,
 H32B,H32C), C33(H33A,H33B,H33C), C58(H58A,H58B,H58C)
;
_smtbx_masks_void_probe_radius 0.2
_smtbx_masks_void_truncation_radius 0.2
_olex2_submission_special_instructions 'No special instructions were received'

loop_
_space_group_symop_operation_xyz
'x, y, z'
'-x, y, -z+1/2'
'-x, -y, -z'
'x, -y, z-1/2'

loop_
_atom_site_label
_atom_site_type_symbol
_atom_site_fract_x
_atom_site_fract_y
_atom_site_fract_z
_atom_site_U_iso_or_equiv
_atom_site_adp_type
_atom_site_occupancy
_atom_site_site_symmetry_order
_atom_site_calc_flag
_atom_site_refinement_flags_posn
_atom_site_refinement_flags_adp
_atom_site_refinement_flags_occupancy
_atom_site_disorder_assembly
_atom_site_disorder_group
C13 C 0.6529(7) 0.7496(16) 0.0426(7) 0.063(2) Uani 0.5 1 d D . P A 1
H13 H 0.6639 0.6841 0.0322 0.076 Uiso 0.5 1 calc R U P A 1
C14 C 0.6778(6) 0.8188(16) 0.0033(8) 0.063(2) Uani 0.5 1 d D . P A 1
H14A H 0.7173 0.8080 0.0152 0.076 Uiso 0.5 1 calc R U P A 1
H14B H 0.6717 0.8852 0.0161 0.076 Uiso 0.5 1 calc R U P A 1
C15 C 0.6544(6) 0.8076(18) -0.0721(7) 0.063(2) Uani 0.5 1 d D . P A 1
H15A H 0.6686 0.8592 -0.0950 0.076 Uiso 0.5 1 calc R U P A 1
H15B H 0.6663 0.7457 -0.0861 0.076 Uiso 0.5 1 calc R U P A 1
C16 C 0.5928(6) 0.8115(17) -0.0934(7) 0.063(2) Uani 0.5 1 d D . P A 1
H16A H 0.5793 0.7978 -0.1418 0.076 Uiso 0.5 1 calc R U P A 1
H16B H 0.5809 0.8768 -0.0857 0.076 Uiso 0.5 1 calc R U P A 1
C17 C 0.5684(6) 0.7394(16) -0.0548(8) 0.063(2) Uani 0.5 1 d D . P A 1
H17A H 0.5287 0.7483 -0.0670 0.076 Uiso 0.5 1 calc R U P A 1
H17B H 0.5757 0.6737 -0.0678 0.076 Uiso 0.5 1 calc R U P A 1
C18 C 0.5915(7) 0.7509(17) 0.0205(8) 0.063(2) Uani 0.5 1 d D . P A 1
H18A H 0.5787 0.8121 0.0344 0.076 Uiso 0.5 1 calc R U P A 1
H18B H 0.5779 0.6985 0.0432 0.076 Uiso 0.5 1 calc R U P A 1
C13A C 0.6564(7) 0.7947(16) 0.0471(7) 0.063(2) Uani 0.5 1 d D . P A 2
H13A H 0.6696 0.8598 0.0392 0.076 Uiso 0.5 1 calc R U P A 2
C14A C 0.6762(6) 0.7250(16) 0.0028(8) 0.063(2) Uani 0.5 1 d D . P A 2
H14C H 0.6675 0.6589 0.0132 0.076 Uiso 0.5 1 calc R U P A 2
H14D H 0.7159 0.7302 0.0126 0.076 Uiso 0.5 1 calc R U P A 2
C15A C 0.6502(6) 0.7450(17) -0.0715(7) 0.063(2) Uani 0.5 1 d D . P A 2
H15C H 0.6625 0.8079 -0.0832 0.076 Uiso 0.5 1 calc R U P A 2
H15D H 0.6618 0.6955 -0.0985 0.076 Uiso 0.5 1 calc R U P A 2
C16A C 0.5884(6) 0.7448(16) -0.0881(7) 0.063(2) Uani 0.5 1 d D . P A 2
H16C H 0.5728 0.7619 -0.1357 0.076 Uiso 0.5 1 calc R U P A 2
H16D H 0.5759 0.6796 -0.0813 0.076 Uiso 0.5 1 calc R U P A 2
C17A C 0.5685(6) 0.8154(16) -0.0445(8) 0.063(2) Uani 0.5 1 d D . P A 2
H17C H 0.5760 0.8813 -0.0567 0.076 Uiso 0.5 1 calc R U P A 2
H17D H 0.5289 0.8085 -0.0535 0.076 Uiso 0.5 1 calc R U P A 2
C18A C 0.5952(7) 0.8000(17) 0.0297(7) 0.063(2) Uani 0.5 1 d D . P A 2
H18C H 0.5849 0.8532 0.0551 0.076 Uiso 0.5 1 calc R U P A 2
H18D H 0.5814 0.7399 0.0439 0.076 Uiso 0.5 1 calc R U P A 2
C40 C 0.6576(7) 1.0452(12) 0.2120(10) 0.064(2) Uani 0.5 1 d D . P B 3
H40 H 0.6774 1.0750 0.1822 0.077 Uiso 0.5 1 calc R U P B 3
C41 C 0.5985(7) 1.0362(10) 0.1722(10) 0.064(2) Uani 0.5 1 d D . P B 3
H41A H 0.5791 0.9985 0.1984 0.077 Uiso 0.5 1 calc R U P B 3
H41B H 0.5961 1.0010 0.1304 0.077 Uiso 0.5 1 calc R U P B 3
C42 C 0.5708(7) 1.1329(12) 0.1551(8) 0.064(2) Uani 0.5 1 d D . P B 3
H42A H 0.5317 1.1227 0.1346 0.077 Uiso 0.5 1 calc R U P B 3
H42B H 0.5855 1.1657 0.1219 0.077 Uiso 0.5 1 calc R U P B 3
C43 C 0.5787(6) 1.1969(12) 0.2166(10) 0.064(2) Uani 0.5 1 d D . P B 3
H43A H 0.5590 1.1691 0.2466 0.077 Uiso 0.5 1 calc R U P B 3
H43B H 0.5633 1.2608 0.2024 0.077 Uiso 0.5 1 calc R U P B 3
C44 C 0.6385(7) 1.2073(10) 0.2546(10) 0.064(2) Uani 0.5 1 d D . P B 3
H44A H 0.6418 1.2448 0.2958 0.077 Uiso 0.5 1 calc R U P B 3
H44B H 0.6573 1.2428 0.2266 0.077 Uiso 0.5 1 calc R U P B 3
C45 C 0.6654(7) 1.1097(12) 0.2730(8) 0.064(2) Uani 0.5 1 d D . P B 3
H45A H 0.7046 1.1190 0.2941 0.077 Uiso 0.5 1 calc R U P B 3
H45B H 0.6500 1.0780 0.3059 0.077 Uiso 0.5 1 calc R U P B 3
C40A C 0.6521(6) 1.0458(13) 0.2361(11) 0.064(2) Uani 0.5 1 d D . P B 4
H40A H 0.6633 1.0760 0.2814 0.077 Uiso 0.5 1 calc R U P B 4
C41A C 0.5917(7) 1.0244(11) 0.2180(12) 0.064(2) Uani 0.5 1 d D . P B 4
H41C H 0.5818 0.9830 0.1779 0.077 Uiso 0.5 1 calc R U P B 4
H41D H 0.5837 0.9888 0.2551 0.077 Uiso 0.5 1 calc R U P B 4
C42A C 0.5573(6) 1.1148(13) 0.2042(12) 0.064(2) Uani 0.5 1 d D . P B 4
H42C H 0.5622 1.1508 0.2463 0.077 Uiso 0.5 1 calc R U P B 4
H42D H 0.5187 1.0967 0.1876 0.077 Uiso 0.5 1 calc R U P B 4
C43A C 0.5721(6) 1.1790(13) 0.1526(10) 0.064(2) Uani 0.5 1 d D . P B 4
H43C H 0.5625 1.1462 0.1088 0.077 Uiso 0.5 1 calc R U P B 4
H43D H 0.5510 1.2390 0.1477 0.077 Uiso 0.5 1 calc R U P B 4
C44A C 0.6324(7) 1.2028(11) 0.1731(12) 0.064(2) Uani 0.5 1 d D . P B 4
H44C H 0.6411 1.2429 0.2138 0.077 Uiso 0.5 1 calc R U P B 4
H44D H 0.6410 1.2401 0.1371 0.077 Uiso 0.5 1 calc R U P B 4
C45A C 0.6671(6) 1.1123(13) 0.1866(12) 0.064(2) Uani 0.5 1 d D . P B 4
H45C H 0.6629 1.0777 0.1440 0.077 Uiso 0.5 1 calc R U P B 4
H45D H 0.7056 1.1307 0.2041 0.077 Uiso 0.5 1 calc R U P B 4
C49 C 0.5934(4) 0.5247(11) 0.1973(6) 0.062(2) Uani 0.5 1 d D . P C 5
H49 H 0.6074 0.4739 0.1727 0.075 Uiso 0.5 1 calc R U P C 5
C50 C 0.5398(6) 0.5626(11) 0.1516(9) 0.062(2) Uani 0.5 1 d D . P C 5
H50A H 0.5459 0.5913 0.1110 0.075 Uiso 0.5 1 calc R U P C 5
H50B H 0.5251 0.6128 0.1752 0.075 Uiso 0.5 1 calc R U P C 5
C51 C 0.4989(6) 0.4791(15) 0.1320(7) 0.062(2) Uani 0.5 1 d D . P C 5
H51A H 0.4645 0.5026 0.1017 0.075 Uiso 0.5 1 calc R U P C 5
H51B H 0.5135 0.4290 0.1084 0.075 Uiso 0.5 1 calc R U P C 5
C54 C 0.5842(6) 0.4799(14) 0.2610(6) 0.062(2) Uani 0.5 1 d D . P C 5
H54A H 0.6188 0.4544 0.2896 0.075 Uiso 0.5 1 calc R U P C 5
H54B H 0.5712 0.5297 0.2865 0.075 Uiso 0.5 1 calc R U P C 5
C53 C 0.5423(7) 0.3987(12) 0.2423(8) 0.062(2) Uani 0.5 1 d D . P C 5
C52 C 0.4888(5) 0.4369(14) 0.1960(9) 0.062(2) Uani 0.5 1 d D . P C 5
C49A C 0.5985(9) 0.5328(19) 0.1935(11) 0.062(2) Uani 0.5 1 d D . P C 6
H49A H 0.5942 0.4856 0.2277 0.075 Uiso 0.5 1 calc R U P C 6
C54A C 0.6127(4) 0.4833(14) 0.1348(9) 0.062(2) Uani 0.5 1 d D . P C 6
H54C H 0.6449 0.4423 0.1521 0.075 Uiso 0.5 1 calc R U P C 6
H54D H 0.6217 0.5323 0.1053 0.075 Uiso 0.5 1 calc R U P C 6
C53A C 0.5652(6) 0.4217(12) 0.0942(9) 0.062(2) Uani 0.5 1 d D . P C 6
H53A H 0.5558 0.3730 0.1235 0.075 Uiso 0.5 1 calc R U P C 6
H53B H 0.5757 0.3883 0.0578 0.075 Uiso 0.5 1 calc R U P C 6
C52A C 0.5161(6) 0.4869(14) 0.0644(7) 0.062(2) Uani 0.5 1 d D . P C 6
H52A H 0.5257 0.5355 0.0350 0.075 Uiso 0.5 1 calc R U P C 6
H52B H 0.4858 0.4482 0.0370 0.075 Uiso 0.5 1 calc R U P C 6
C51A C 0.4987(4) 0.5369(15) 0.1205(9) 0.062(2) Uani 0.5 1 d D . P C 6
H51C H 0.4862 0.4885 0.1475 0.075 Uiso 0.5 1 calc R U P C 6
H51D H 0.4682 0.5807 0.1009 0.075 Uiso 0.5 1 calc R U P C 6
C50A C 0.5462(6) 0.5941(11) 0.1658(9) 0.062(2) Uani 0.5 1 d D . P C 6
H50C H 0.5350 0.6206 0.2039 0.075 Uiso 0.5 1 calc R U P C 6
H50D H 0.5547 0.6486 0.1401 0.075 Uiso 0.5 1 calc R U P C 6
C1 C 0.8668(4) 0.9741(7) 0.3283(5) 0.035(2) Uani 1 1 d . . . . .
H1 H 0.8555 1.0269 0.3538 0.042 Uiso 1 1 calc R U . . .
C2 C 0.9189(4) 0.9292(7) 0.3747(5) 0.035(2) Uani 1 1 d . . . . .
H2A H 0.9109 0.9033 0.4151 0.042 Uiso 1 1 calc R U . . .
H2B H 0.9305 0.8753 0.3513 0.042 Uiso 1 1 calc R U . . .
C3 C 0.9640(4) 1.0006(8) 0.3953(6) 0.046(3) Uani 1 1 d . . . . .
H3A H 0.9970 0.9680 0.4224 0.055 Uiso 1 1 calc R U . . .
H3B H 0.9542 1.0505 0.4235 0.055 Uiso 1 1 calc R U . . .
C4 C 0.9759(4) 1.0477(9) 0.3349(6) 0.048(3) Uani 1 1 d . . . . .
H4A H 1.0043 1.0967 0.3504 0.058 Uiso 1 1 calc R U . . .
H4B H 0.9897 0.9988 0.3095 0.058 Uiso 1 1 calc R U . . .
C5 C 0.9259(5) 1.0941(9) 0.2893(6) 0.053(3) Uani 1 1 d . . . . .
H5A H 0.9345 1.1205 0.2494 0.064 Uiso 1 1 calc R U . . .
H5B H 0.9141 1.1475 0.3130 0.064 Uiso 1 1 calc R U . . .
C6 C 0.8797(4) 1.0195(8) 0.2673(6) 0.049(3) Uani 1 1 d . . . . .
H6A H 0.8469 1.0511 0.2389 0.059 Uiso 1 1 calc R U . . .
H6B H 0.8905 0.9688 0.2404 0.059 Uiso 1 1 calc R U . . .
C7 C 0.8565(4) 0.7037(8) 0.1567(5) 0.036(2) Uani 1 1 d . . . . .
H7 H 0.8487 0.6416 0.1321 0.043 Uiso 1 1 calc R U . . .
C8 C 0.8518(6) 0.7809(9) 0.1060(7) 0.061(4) Uani 1 1 d . . . . .
H8A H 0.8558 0.8436 0.1289 0.074 Uiso 1 1 calc R U . . .
H8B H 0.8152 0.7785 0.0743 0.074 Uiso 1 1 calc R U . . .
C9 C 0.8935(6) 0.7738(11) 0.0667(7) 0.072(4) Uani 1 1 d . . . . .
H9A H 0.8872 0.7149 0.0393 0.087 Uiso 1 1 calc R U . . .
H9B H 0.8899 0.8293 0.0363 0.087 Uiso 1 1 calc R U . . .
C10 C 0.9485(5) 0.7718(10) 0.1133(7) 0.069(4) Uani 1 1 d . . . . .
H10A H 0.9558 0.8332 0.1379 0.083 Uiso 1 1 calc R U . . .
H10B H 0.9753 0.7645 0.0877 0.083 Uiso 1 1 calc R U . . .
C11 C 0.9548(5) 0.6905(12) 0.1626(7) 0.073(4) Uani 1 1 d . . . . .
H11A H 0.9916 0.6921 0.1939 0.087 Uiso 1 1 calc R U . . .
H11B H 0.9503 0.6289 0.1383 0.087 Uiso 1 1 calc R U . . .
C12 C 0.9125(4) 0.6977(11) 0.2027(6) 0.064(4) Uani 1 1 d . . . . .
H12A H 0.9154 0.6408 0.2318 0.077 Uiso 1 1 calc R U . . .
H12B H 0.9199 0.7551 0.2316 0.077 Uiso 1 1 calc R U . . .
C19 C 0.6014(4) 0.8080(8) 0.3752(6) 0.043(3) Uani 1 1 d . . . . .
H19 H 0.6012 0.7511 0.4041 0.052 Uiso 1 1 calc R U . . .
C20 C 0.5459(5) 0.8200(10) 0.3369(6) 0.062(4) Uani 1 1 d . . . . .
H20A H 0.5344 0.7641 0.3071 0.075 Uiso 1 1 calc R U . . .
H20B H 0.5426 0.8777 0.3085 0.075 Uiso 1 1 calc R U . . .
C21 C 0.5084(6) 0.8301(13) 0.3823(9) 0.093(6) Uani 1 1 d . . . . .
H21A H 0.5101 0.7714 0.4093 0.111 Uiso 1 1 calc R U . . .
H21B H 0.4706 0.8389 0.3548 0.111 Uiso 1 1 calc R U . . .
C22 C 0.5264(6) 0.9175(12) 0.4289(9) 0.095(6) Uani 1 1 d . . . . .
H22A H 0.5214 0.9767 0.4018 0.114 Uiso 1 1 calc R U . . .
H22B H 0.5036 0.9222 0.4598 0.114 Uiso 1 1 calc R U . . .
C23 C 0.5819(6) 0.9091(11) 0.4666(8) 0.074(4) Uani 1 1 d . . . . .
H23A H 0.5854 0.8560 0.4989 0.088 Uiso 1 1 calc R U . . .
H23B H 0.5930 0.9687 0.4925 0.088 Uiso 1 1 calc R U . . .
C24 C 0.6200(5) 0.8912(8) 0.4241(6) 0.047(3) Uani 1 1 d . . . . .
H24A H 0.6565 0.8770 0.4536 0.057 Uiso 1 1 calc R U . . .
H24B H 0.6225 0.9499 0.3986 0.057 Uiso 1 1 calc R U . . .
C25 C 0.6662(5) 0.5350(10) 0.4542(7) 0.068(4) Uani 1 1 d . . . . .
H25A H 0.6523 0.5855 0.4212 0.102 Uiso 1 1 calc R U . . .
H25B H 0.6372 0.5123 0.4721 0.102 Uiso 1 1 calc R U . . .
H25C H 0.6797 0.4818 0.4328 0.102 Uiso 1 1 calc R U . . .
C26 C 0.6977(6) 0.6831(10) 0.5647(7) 0.071(4) Uani 1 1 d . . . . .
H26A H 0.7272 0.7053 0.6025 0.106 Uiso 1 1 calc R U . . .
H26B H 0.6675 0.6614 0.5809 0.106 Uiso 1 1 calc R U . . .
H26C H 0.6857 0.7357 0.5330 0.106 Uiso 1 1 calc R U . . .
C27 C 0.7537(6) 0.4890(10) 0.5827(7) 0.073(4) Uani 1 1 d . . . . .
H27A H 0.7599 0.4322 0.5584 0.109 Uiso 1 1 calc R U . . .
H27B H 0.7299 0.4725 0.6103 0.109 Uiso 1 1 calc R U . . .
H27C H 0.7883 0.5124 0.6113 0.109 Uiso 1 1 calc R U . . .
C28 C 0.9179(6) 0.5279(11) 0.5196(8) 0.082(5) Uani 1 1 d . . . . .
H28A H 0.9147 0.5371 0.5648 0.124 Uiso 1 1 calc R U . . .
H28B H 0.9499 0.4888 0.5214 0.124 Uiso 1 1 calc R U . . .
H28C H 0.8856 0.4956 0.4921 0.124 Uiso 1 1 calc R U . . .
C29 C 0.9838(5) 0.7141(10) 0.5358(7) 0.064(4) Uani 1 1 d . . . . .
H29A H 0.9852 0.7770 0.5155 0.096 Uiso 1 1 calc R U . . .
H29B H 1.0174 0.6794 0.5388 0.096 Uiso 1 1 calc R U . . .
H29C H 0.9794 0.7225 0.5807 0.096 Uiso 1 1 calc R U . . .
C30 C 0.9316(5) 0.6266(10) 0.3974(6) 0.060(3) Uani 1 1 d . . . . .
H30A H 0.8975 0.6020 0.3682 0.089 Uiso 1 1 calc R U . . .
H30B H 0.9606 0.5806 0.3988 0.089 Uiso 1 1 calc R U . . .
H30C H 0.9403 0.6878 0.3799 0.089 Uiso 1 1 calc R U . . .
C31 C 0.8747(5) 0.9433(9) 0.5734(7) 0.060(4) Uani 1 1 d . . . . .
H31A H 0.8849 0.8930 0.6073 0.090 Uiso 1 1 calc R U . . .
H31B H 0.8853 1.0058 0.5943 0.090 Uiso 1 1 calc R U . . .
H31C H 0.8932 0.9325 0.5388 0.090 Uiso 1 1 calc R U . . .
C32 C 0.7626(5) 0.9600(8) 0.5971(6) 0.048(3) Uani 1 1 d . . . . .
H32A H 0.7240 0.9650 0.5741 0.072 Uiso 1 1 calc R U . . .
H32B H 0.7750 1.0191 0.6219 0.072 Uiso 1 1 calc R U . . .
H32C H 0.7688 0.9059 0.6282 0.072 Uiso 1 1 calc R U . . .
C33 C 0.7788(5) 1.0290(7) 0.4651(6) 0.052(3) Uani 1 1 d . . . . .
H33A H 0.7938 1.0107 0.4286 0.079 Uiso 1 1 calc R U . . .
H33B H 0.7918 1.0929 0.4813 0.079 Uiso 1 1 calc R U . . .
H33C H 0.7392 1.0298 0.4489 0.079 Uiso 1 1 calc R U . . .
C34 C 0.7956(4) 0.4442(7) 0.3102(6) 0.041(3) Uani 1 1 d . . . . .
H34 H 0.8360 0.4452 0.3230 0.049 Uiso 1 1 calc R U . . .
C35 C 0.7771(7) 0.3761(10) 0.2525(8) 0.081(5) Uani 1 1 d . . . . .
H35A H 0.7906 0.3980 0.2150 0.097 Uiso 1 1 calc R U . . .
H35B H 0.7371 0.3756 0.2371 0.097 Uiso 1 1 calc R U . . .
C36 C 0.7981(11) 0.2722(12) 0.2731(11) 0.130(9) Uani 1 1 d . . . . .
H36A H 0.7822 0.2277 0.2358 0.156 Uiso 1 1 calc R U . . .
H36B H 0.8379 0.2707 0.2815 0.156 Uiso 1 1 calc R U . . .
C37 C 0.7837(10) 0.2395(13) 0.3349(12) 0.124(8) Uani 1 1 d . . . . .
H37A H 0.7440 0.2320 0.3241 0.149 Uiso 1 1 calc R U . . .
H37B H 0.8002 0.1760 0.3483 0.149 Uiso 1 1 calc R U . . .
C38 C 0.8009(8) 0.3024(11) 0.3889(9) 0.095(6) Uani 1 1 d . . . . .
H38A H 0.8408 0.3049 0.4031 0.115 Uiso 1 1 calc R U . . .
H38B H 0.7887 0.2783 0.4269 0.115 Uiso 1 1 calc R U . . .
C39 C 0.7786(6) 0.4026(9) 0.3707(7) 0.069(4) Uani 1 1 d . . . . .
H39A H 0.7920 0.4452 0.4098 0.083 Uiso 1 1 calc R U . . .
H39B H 0.7387 0.4008 0.3596 0.083 Uiso 1 1 calc R U . . .
C58 C 0.8933(18) 0.350(3) 0.169(2) 0.327(17) Uiso 1 1 d D . . . .
H58A H 0.9024 0.3402 0.1268 0.491 Uiso 1 1 calc R U . . .
H58B H 0.8593 0.3854 0.1604 0.491 Uiso 1 1 calc R U . . .
H58C H 0.8892 0.2874 0.1885 0.491 Uiso 1 1 calc R U . . .
C59 C 0.9437(9) 0.413(3) 0.223(2) 0.327(17) Uiso 1 1 d D . . . .
H59A H 0.9509 0.4713 0.2004 0.393 Uiso 1 1 calc R U . . .
H59B H 0.9312 0.4325 0.2618 0.393 Uiso 1 1 calc R U . . .
C60 C 1.0000 0.352(3) 0.2500 0.327(17) Uiso 1 2 d DS . P . .
H60A H 0.9964 0.3102 0.2867 0.393 Uiso 0.5 1 calc R U P . .
H60B H 1.0036 0.3102 0.2133 0.393 Uiso 0.5 1 calc R U P . .
O1 O 0.8694(3) 0.7091(5) 0.4789(3) 0.0363(17) Uani 1 1 d . . . . .
O2 O 0.7847(3) 0.8341(5) 0.5032(3) 0.0388(17) Uani 1 1 d . . . . .
O3 O 0.7699(3) 0.6266(5) 0.4917(3) 0.0358(16) Uani 1 1 d . . . . .
O4 O 0.7909(3) 0.6315(4) 0.3627(3) 0.0344(16) Uani 1 1 d . . . . .
O5 O 0.8052(3) 0.8365(5) 0.3739(3) 0.0355(17) Uani 1 1 d . . . . .
O6 O 0.7080(3) 0.7467(5) 0.3880(4) 0.0431(18) Uani 1 1 d . . . . .
O7 O 0.6322(3) 0.6903(5) 0.2802(4) 0.0447(18) Uani 1 1 d . . . . .
O8 O 0.6661(3) 0.8707(6) 0.2912(4) 0.049(2) Uani 1 1 d . . . . .
O9 O 0.7073(3) 0.5691(5) 0.2657(3) 0.0348(16) Uani 1 1 d . . . . .
O10 O 0.7984(3) 0.6204(5) 0.2395(3) 0.0321(15) Uani 1 1 d . . . . .
O11 O 0.8235(3) 0.8035(5) 0.2583(3) 0.0357(16) Uani 1 1 d . . . . .
O12 O 0.6574(3) 0.6838(6) 0.1676(4) 0.055(2) Uani 1 1 d . . . . .
O13 O 0.6763(3) 0.8688(5) 0.1703(4) 0.0446(19) Uani 1 1 d . . . . .
O14 O 0.7489(3) 0.7477(5) 0.1513(3) 0.0418(18) Uani 1 1 d . . . . .
O15 O 0.7544(3) 0.9387(5) 0.2695(4) 0.0420(18) Uani 1 1 d . . . . .
Si1 Si 0.92489(13) 0.6443(3) 0.48278(18) 0.0500(8) Uani 1 1 d . . . . .
Si2 Si 0.80065(12) 0.9409(2) 0.53487(14) 0.0357(7) Uani 1 1 d . . . . .
Si3 Si 0.72175(13) 0.5830(2) 0.52272(18) 0.0488(9) Uani 1 1 d . . . . .
Si4 Si 0.81077(11) 0.88612(19) 0.30619(14) 0.0307(6) Uani 1 1 d . . . . .
Si5 Si 0.65272(10) 0.7803(2) 0.33178(14) 0.0325(6) Uani 1 1 d . . . . .
Si6 Si 0.77237(10) 0.56880(18) 0.29374(13) 0.0267(6) Uani 1 1 d . . . . .
Si7 Si 0.68929(12) 0.9277(2) 0.23938(18) 0.0425(8) Uani 1 1 d . . . . .
Si8 Si 0.80547(11) 0.7189(2) 0.20338(13) 0.0319(6) Uani 1 1 d . . . . .
Si9 Si 0.68475(12) 0.7679(3) 0.13571(15) 0.0461(8) Uani 1 1 d . . . . .
Si10 Si 0.65030(11) 0.6204(2) 0.22907(14) 0.0343(6) Uani 1 1 d . . . . .
U1 U 0.78906(2) 0.73036(3) 0.43445(2) 0.02796(11) Uani 1 1 d . . . . .

loop_
_atom_site_aniso_label
_atom_site_aniso_U_11
_atom_site_aniso_U_22
_atom_site_aniso_U_33
_atom_site_aniso_U_23
_atom_site_aniso_U_13
_atom_site_aniso_U_12
C13 0.047(4) 0.082(7) 0.048(4) 0.015(5) -0.005(3) -0.007(6)
C14 0.047(4) 0.082(7) 0.048(4) 0.015(5) -0.005(3) -0.007(6)
C15 0.047(4) 0.082(7) 0.048(4) 0.015(5) -0.005(3) -0.007(6)
C16 0.047(4) 0.082(7) 0.048(4) 0.015(5) -0.005(3) -0.007(6)
C17 0.047(4) 0.082(7) 0.048(4) 0.015(5) -0.005(3) -0.007(6)
C18 0.047(4) 0.082(7) 0.048(4) 0.015(5) -0.005(3) -0.007(6)
C13A 0.047(4) 0.082(7) 0.048(4) 0.015(5) -0.005(3) -0.007(6)
C14A 0.047(4) 0.082(7) 0.048(4) 0.015(5) -0.005(3) -0.007(6)
C15A 0.047(4) 0.082(7) 0.048(4) 0.015(5) -0.005(3) -0.007(6)
C16A 0.047(4) 0.082(7) 0.048(4) 0.015(5) -0.005(3) -0.007(6)
C17A 0.047(4) 0.082(7) 0.048(4) 0.015(5) -0.005(3) -0.007(6)
C18A 0.047(4) 0.082(7) 0.048(4) 0.015(5) -0.005(3) -0.007(6)
C40 0.056(4) 0.053(5) 0.083(6) 0.020(5) 0.019(4) 0.025(4)
C41 0.056(4) 0.053(5) 0.083(6) 0.020(5) 0.019(4) 0.025(4)
C42 0.056(4) 0.053(5) 0.083(6) 0.020(5) 0.019(4) 0.025(4)
C43 0.056(4) 0.053(5) 0.083(6) 0.020(5) 0.019(4) 0.025(4)
C44 0.056(4) 0.053(5) 0.083(6) 0.020(5) 0.019(4) 0.025(4)
C45 0.056(4) 0.053(5) 0.083(6) 0.020(5) 0.019(4) 0.025(4)
C40A 0.056(4) 0.053(5) 0.083(6) 0.020(5) 0.019(4) 0.025(4)
C41A 0.056(4) 0.053(5) 0.083(6) 0.020(5) 0.019(4) 0.025(4)
C42A 0.056(4) 0.053(5) 0.083(6) 0.020(5) 0.019(4) 0.025(4)
C43A 0.056(4) 0.053(5) 0.083(6) 0.020(5) 0.019(4) 0.025(4)
C44A 0.056(4) 0.053(5) 0.083(6) 0.020(5) 0.019(4) 0.025(4)
C45A 0.056(4) 0.053(5) 0.083(6) 0.020(5) 0.019(4) 0.025(4)
C49 0.038(4) 0.067(5) 0.077(5) -0.022(4) 0.007(3) -0.029(4)
C50 0.038(4) 0.067(5) 0.077(5) -0.022(4) 0.007(3) -0.029(4)
C51 0.038(4) 0.067(5) 0.077(5) -0.022(4) 0.007(3) -0.029(4)
C54 0.038(4) 0.067(5) 0.077(5) -0.022(4) 0.007(3) -0.029(4)
C53 0.038(4) 0.067(5) 0.077(5) -0.022(4) 0.007(3) -0.029(4)
C52 0.038(4) 0.067(5) 0.077(5) -0.022(4) 0.007(3) -0.029(4)
C49A 0.038(4) 0.067(5) 0.077(5) -0.022(4) 0.007(3) -0.029(4)
C54A 0.038(4) 0.067(5) 0.077(5) -0.022(4) 0.007(3) -0.029(4)
C53A 0.038(4) 0.067(5) 0.077(5) -0.022(4) 0.007(3) -0.029(4)
C52A 0.038(4) 0.067(5) 0.077(5) -0.022(4) 0.007(3) -0.029(4)
C51A 0.038(4) 0.067(5) 0.077(5) -0.022(4) 0.007(3) -0.029(4)
C50A 0.038(4) 0.067(5) 0.077(5) -0.022(4) 0.007(3) -0.029(4)
C1 0.036(6) 0.023(5) 0.047(6) 0.011(4) 0.013(5) 0.004(4)
C2 0.024(5) 0.031(6) 0.047(6) 0.006(4) 0.005(5) -0.003(4)
C3 0.033(6) 0.053(7) 0.044(7) 0.000(5) -0.001(5) -0.009(5)
C4 0.031(6) 0.060(8) 0.048(7) 0.001(6) 0.004(5) -0.013(5)
C5 0.044(7) 0.049(8) 0.062(8) 0.019(6) 0.007(6) -0.010(6)
C6 0.033(6) 0.042(7) 0.064(8) 0.024(6) -0.001(5) -0.010(5)
C7 0.019(5) 0.045(7) 0.043(6) -0.002(5) 0.009(4) 0.000(4)
C8 0.080(10) 0.050(8) 0.070(9) 0.023(7) 0.049(8) 0.007(7)
C9 0.072(10) 0.086(10) 0.075(10) 0.017(8) 0.046(8) 0.004(9)
C10 0.060(9) 0.073(9) 0.096(11) -0.018(9) 0.055(8) -0.027(8)
C11 0.036(7) 0.132(13) 0.052(8) -0.002(8) 0.018(6) 0.010(8)
C12 0.029(6) 0.120(12) 0.044(7) -0.009(7) 0.010(5) 0.011(7)
C19 0.035(6) 0.038(6) 0.058(7) -0.016(5) 0.016(5) -0.002(5)
C20 0.047(8) 0.075(9) 0.061(9) -0.025(7) 0.008(6) 0.002(7)
C21 0.039(8) 0.126(15) 0.122(14) -0.050(12) 0.038(9) -0.010(9)
C22 0.062(10) 0.108(14) 0.126(15) -0.072(12) 0.044(10) -0.007(9)
C23 0.076(11) 0.065(10) 0.090(11) -0.034(8) 0.039(9) -0.015(8)
C24 0.056(8) 0.037(7) 0.052(7) -0.014(5) 0.020(6) -0.009(5)
C25 0.033(7) 0.068(9) 0.090(11) 0.022(8) -0.004(7) -0.012(6)
C26 0.069(10) 0.081(10) 0.081(10) 0.024(8) 0.051(9) 0.016(8)
C27 0.069(10) 0.069(10) 0.082(11) 0.035(8) 0.024(8) 0.011(8)
C28 0.079(11) 0.079(11) 0.088(12) 0.019(9) 0.023(9) 0.025(9)
C29 0.025(6) 0.084(10) 0.072(9) 0.000(7) -0.005(6) 0.003(6)
C30 0.033(7) 0.078(10) 0.070(9) -0.009(7) 0.017(6) 0.002(6)
C31 0.035(7) 0.062(9) 0.081(10) -0.034(7) 0.013(6) -0.005(6)
C32 0.047(7) 0.052(7) 0.048(7) -0.013(6) 0.019(6) -0.004(6)
C33 0.084(10) 0.024(6) 0.053(7) -0.010(5) 0.026(7) 0.005(6)
C34 0.038(6) 0.027(6) 0.057(7) -0.008(5) 0.012(5) 0.000(5)
C35 0.093(12) 0.054(9) 0.098(12) -0.003(8) 0.031(10) 0.022(8)
C36 0.22(3) 0.052(10) 0.133(17) 0.013(11) 0.082(18) 0.046(14)
C37 0.18(2) 0.070(13) 0.15(2) 0.046(14) 0.091(19) 0.030(13)
C38 0.151(18) 0.052(10) 0.099(13) 0.043(10) 0.060(13) 0.039(11)
C39 0.093(11) 0.049(8) 0.081(10) 0.024(7) 0.049(9) 0.023(8)
O1 0.031(4) 0.040(4) 0.035(4) -0.007(3) 0.005(3) -0.005(3)
O2 0.036(4) 0.041(4) 0.041(4) -0.009(3) 0.014(3) -0.002(3)
O3 0.030(4) 0.037(4) 0.038(4) 0.008(3) 0.007(3) 0.004(3)
O4 0.043(4) 0.019(4) 0.040(4) 0.001(3) 0.009(3) 0.001(3)
O5 0.038(4) 0.030(4) 0.040(4) 0.010(3) 0.014(3) -0.006(3)
O6 0.028(4) 0.034(5) 0.062(5) 0.001(3) 0.004(3) 0.001(3)
O7 0.029(4) 0.051(5) 0.054(5) -0.015(4) 0.010(3) -0.001(3)
O8 0.039(5) 0.054(5) 0.055(5) 0.005(4) 0.017(4) -0.001(4)
O9 0.024(4) 0.031(4) 0.046(4) 0.000(3) 0.005(3) 0.001(3)
O10 0.028(4) 0.033(4) 0.037(4) -0.003(3) 0.012(3) 0.002(3)
O11 0.030(4) 0.031(4) 0.045(4) 0.001(3) 0.008(3) -0.002(3)
O12 0.042(5) 0.062(5) 0.053(5) 0.011(4) 0.001(4) 0.006(4)
O13 0.034(4) 0.050(5) 0.050(5) 0.014(4) 0.012(4) 0.013(4)
O14 0.034(4) 0.053(5) 0.038(4) 0.005(3) 0.010(3) 0.009(3)
O15 0.025(4) 0.028(4) 0.070(5) 0.015(4) 0.010(4) 0.003(3)
Si1 0.0363(18) 0.055(2) 0.055(2) 0.0060(16) 0.0080(15) 0.0036(15)
Si2 0.0337(16) 0.0367(17) 0.0359(16) -0.0081(13) 0.0083(13) -0.0007(13)
Si3 0.0369(18) 0.045(2) 0.066(2) 0.0236(16) 0.0170(16) 0.0019(15)
Si4 0.0256(14) 0.0211(14) 0.0435(17) 0.0071(11) 0.0067(12) 0.0018(11)
Si5 0.0205(13) 0.0296(16) 0.0470(16) -0.0020(13) 0.0089(12) 0.0029(11)
Si6 0.0243(14) 0.0219(14) 0.0318(14) -0.0031(11) 0.0047(11) -0.0004(11)
Si7 0.0243(15) 0.0330(17) 0.069(2) 0.0161(15) 0.0111(15) 0.0087(12)
Si8 0.0247(13) 0.0398(17) 0.0312(14) 0.0029(12) 0.0077(11) 0.0040(12)
Si9 0.0311(15) 0.068(2) 0.0375(16) 0.0138(16) 0.0064(13) 0.0093(16)
Si10 0.0243(15) 0.0383(17) 0.0387(16) -0.0081(13) 0.0059(12) -0.0004(12)
U1 0.02626(18) 0.02340(18) 0.03329(19) 0.00036(17) 0.00682(13) -0.00077(17)

loop_
_atom_type_symbol
_atom_type_description
_atom_type_scat_dispersion_real
_atom_type_scat_dispersion_imag
_atom_type_scat_source
C C 0.0033 0.0016 'International Tables Vol C Tables 4.2.6.8 and 6.1.1.4'
O O 0.0106 0.0060 'International Tables Vol C Tables 4.2.6.8 and 6.1.1.4'
Si Si 0.0817 0.0704 'International Tables Vol C Tables 4.2.6.8 and 6.1.1.4'
U U -9.6767 9.6646 'International Tables Vol C Tables 4.2.6.8 and 6.1.1.4'
H H 0.0000 0.0000 'International Tables Vol C Tables 4.2.6.8 and 6.1.1.4'

loop_
_geom_angle_atom_site_label_1
_geom_angle_atom_site_label_2
_geom_angle_atom_site_label_3
_geom_angle
_geom_angle_site_symmetry_1
_geom_angle_site_symmetry_3
_geom_angle_publ_flag
C14 C13 H13 106.1 . . ?
C14 C13 Si9 109.8(11) . . ?
C18 C13 H13 106.1 . . ?
C18 C13 C14 112.9(7) . . ?
C18 C13 Si9 115.0(12) . . ?
Si9 C13 H13 106.1 . . ?
C13 C14 H14A 109.1 . . ?
C13 C14 H14B 109.1 . . ?
C13 C14 C15 112.6(7) . . ?
H14A C14 H14B 107.8 . . ?
C15 C14 H14A 109.1 . . ?
C15 C14 H14B 109.1 . . ?
C14 C15 H15A 109.2 . . ?
C14 C15 H15B 109.2 . . ?
H15A C15 H15B 107.9 . . ?
C16 C15 C14 112.1(7) . . ?
C16 C15 H15A 109.2 . . ?
C16 C15 H15B 109.2 . . ?
C15 C16 H16A 109.3 . . ?
C15 C16 H16B 109.3 . . ?
C15 C16 C17 111.8(7) . . ?
H16A C16 H16B 107.9 . . ?
C17 C16 H16A 109.3 . . ?
C17 C16 H16B 109.3 . . ?
C16 C17 H17A 109.2 . . ?
C16 C17 H17B 109.2 . . ?
H17A C17 H17B 107.9 . . ?
C18 C17 C16 111.9(7) . . ?
C18 C17 H17A 109.2 . . ?
C18 C17 H17B 109.2 . . ?
C13 C18 C17 112.7(7) . . ?
C13 C18 H18A 109.1 . . ?
C13 C18 H18B 109.1 . . ?
C17 C18 H18A 109.1 . . ?
C17 C18 H18B 109.1 . . ?
H18A C18 H18B 107.8 . . ?
C14A C13A H13A 107.2 . . ?
C14A C13A Si9 112.0(12) . . ?
C18A C13A H13A 107.2 . . ?
C18A C13A C14A 112.8(7) . . ?
C18A C13A Si9 110.2(11) . . ?
Si9 C13A H13A 107.2 . . ?
C13A C14A H14C 109.3 . . ?
C13A C14A H14D 109.3 . . ?
C13A C14A C15A 111.8(7) . . ?
H14C C14A H14D 107.9 . . ?
C15A C14A H14C 109.3 . . ?
C15A C14A H14D 109.3 . . ?
C14A C15A H15C 109.4 . . ?
C14A C15A H15D 109.4 . . ?
H15C C15A H15D 108.0 . . ?
C16A C15A C14A 111.1(7) . . ?
C16A C15A H15C 109.4 . . ?
C16A C15A H15D 109.4 . . ?
C15A C16A H16C 109.3 . . ?
C15A C16A H16D 109.3 . . ?
H16C C16A H16D 108.0 . . ?
C17A C16A C15A 111.5(7) . . ?
C17A C16A H16C 109.3 . . ?
C17A C16A H16D 109.3 . . ?
C16A C17A H17C 109.1 . . ?
C16A C17A H17D 109.1 . . ?
H17C C17A H17D 107.8 . . ?
C18A C17A C16A 112.5(7) . . ?
C18A C17A H17C 109.1 . . ?
C18A C17A H17D 109.1 . . ?
C13A C18A C17A 113.1(7) . . ?
C13A C18A H18C 109.0 . . ?
C13A C18A H18D 109.0 . . ?
C17A C18A H18C 109.0 . . ?
C17A C18A H18D 109.0 . . ?
H18C C18A H18D 107.8 . . ?
C41 C40 H40 107.6 . . ?
C41 C40 C45 112.4(7) . . ?
C41 C40 Si7 112.5(12) . . ?
C45 C40 H40 107.6 . . ?
C45 C40 Si7 108.9(11) . . ?
Si7 C40 H40 107.6 . . ?
C40 C41 H41A 109.1 . . ?
C40 C41 H41B 109.1 . . ?
C40 C41 C42 112.7(7) . . ?
H41A C41 H41B 107.8 . . ?
C42 C41 H41A 109.1 . . ?
C42 C41 H41B 109.1 . . ?
C41 C42 H42A 109.2 . . ?
C41 C42 H42B 109.2 . . ?
C41 C42 C43 112.3(7) . . ?
H42A C42 H42B 107.9 . . ?
C43 C42 H42A 109.2 . . ?
C43 C42 H42B 109.2 . . ?
C42 C43 H43A 109.3 . . ?
C42 C43 H43B 109.3 . . ?
C42 C43 C44 111.7(7) . . ?
H43A C43 H43B 107.9 . . ?
C44 C43 H43A 109.3 . . ?
C44 C43 H43B 109.3 . . ?
C43 C44 H44A 109.3 . . ?
C43 C44 H44B 109.3 . . ?
C43 C44 C45 111.4(7) . . ?
H44A C44 H44B 108.0 . . ?
C45 C44 H44A 109.3 . . ?
C45 C44 H44B 109.3 . . ?
C40 C45 C44 111.9(7) . . ?
C40 C45 H45A 109.2 . . ?
C40 C45 H45B 109.2 . . ?
C44 C45 H45A 109.2 . . ?
C44 C45 H45B 109.2 . . ?
H45A C45 H45B 107.9 . . ?
C41A C40A H40A 108.8 . . ?
C41A C40A Si7 108.0(12) . . ?
C45A C40A H40A 108.8 . . ?
C45A C40A C41A 112.9(8) . . ?
C45A C40A Si7 109.5(11) . . ?
Si7 C40A H40A 108.8 . . ?
C40A C41A H41C 109.1 . . ?
C40A C41A H41D 109.1 . . ?
H41C C41A H41D 107.8 . . ?
C42A C41A C40A 112.6(7) . . ?
C42A C41A H41C 109.1 . . ?
C42A C41A H41D 109.1 . . ?
C41A C42A H42C 109.3 . . ?
C41A C42A H42D 109.3 . . ?
C41A C42A C43A 111.8(7) . . ?
H42C C42A H42D 107.9 . . ?
C43A C42A H42C 109.3 . . ?
C43A C42A H42D 109.3 . . ?
C42A C43A H43C 109.3 . . ?
C42A C43A H43D 109.3 . . ?
H43C C43A H43D 108.0 . . ?
C44A C43A C42A 111.6(8) . . ?
C44A C43A H43C 109.3 . . ?
C44A C43A H43D 109.3 . . ?
C43A C44A H44C 109.3 . . ?
C43A C44A H44D 109.3 . . ?
C43A C44A C45A 111.6(8) . . ?
H44C C44A H44D 108.0 . . ?
C45A C44A H44C 109.3 . . ?
C45A C44A H44D 109.3 . . ?
C40A C45A C44A 112.5(8) . . ?
C40A C45A H45C 109.1 . . ?
C40A C45A H45D 109.1 . . ?
C44A C45A H45C 109.1 . . ?
C44A C45A H45D 109.1 . . ?
H45C C45A H45D 107.8 . . ?
C50 C49 H49 108.5 . . ?
C50 C49 C54 110.1(8) . . ?
C50 C49 Si10 115.6(9) . . ?
C54 C49 H49 108.5 . . ?
C54 C49 Si10 105.5(7) . . ?
Si10 C49 H49 108.5 . . ?
C49 C50 H50A 109.8 . . ?
C49 C50 H50B 109.8 . . ?
C49 C50 C51 109.3(8) . . ?
H50A C50 H50B 108.3 . . ?
C51 C50 H50A 109.8 . . ?
C51 C50 H50B 109.8 . . ?
C50 C51 H51A 109.9 . . ?
C50 C51 H51B 109.9 . . ?
H51A C51 H51B 108.3 . . ?
C52 C51 C50 109.1(8) . . ?
C52 C51 H51A 109.9 . . ?
C52 C51 H51B 109.9 . . ?
C49 C54 H54A 109.6 . . ?
C49 C54 H54B 109.6 . . ?
H54A C54 H54B 108.1 . . ?
C53 C54 C49 110.4(8) . . ?
C53 C54 H54A 109.6 . . ?
C53 C54 H54B 109.6 . . ?
C54 C53 C52 91.3(13) . 2_655 ?
C54 C53 C52 110.1(8) . . ?
C52 C53 C52 81.0(15) . 2_655 ?
C51 C52 C53 163.4(14) . 2_655 ?
C53 C52 C51 109.5(8) . . ?
C53 C52 C53 87.0(13) . 2_655 ?
C54A C49A H49A 111.7 . . ?
C54A C49A C50A 109.0(17) . . ?
C54A C49A Si10 108.5(12) . . ?
C50A C49A H49A 111.7 . . ?
C50A C49A Si10 103.9(15) . . ?
Si10 C49A H49A 111.7 . . ?
C49A C54A H54C 109.4 . . ?
C49A C54A H54D 109.4 . . ?
C49A C54A C53A 111.0(8) . . ?
H54C C54A H54D 108.0 . . ?
C53A C54A H54C 109.4 . . ?
C53A C54A H54D 109.4 . . ?
C54A C53A H53A 109.9 . . ?
C54A C53A H53B 109.9 . . ?
C54A C53A C52A 109.1(8) . . ?
H53A C53A H53B 108.3 . . ?
C52A C53A H53A 109.9 . . ?
C52A C53A H53B 109.9 . . ?
C53A C52A H52A 109.6 . . ?
C53A C52A H52B 109.6 . . ?
H52A C52A H52B 108.1 . . ?
C51A C52A C53A 110.2(8) . . ?
C51A C52A H52A 109.6 . . ?
C51A C52A H52B 109.6 . . ?
C52A C51A H51C 109.6 . . ?
C52A C51A H51D 109.6 . . ?
C52A C51A C50A 110.5(8) . . ?
H51C C51A H51D 108.1 . . ?
C50A C51A H51C 109.6 . . ?
C50A C51A H51D 109.6 . . ?
C49A C50A H50C 108.9 . . ?
C49A C50A H50D 108.9 . . ?
C51A C50A C49A 113.3(9) . . ?
C51A C50A H50C 108.9 . . ?
C51A C50A H50D 108.9 . . ?
H50C C50A H50D 107.7 . . ?
C2 C1 H1 107.4 . . ?
C2 C1 Si4 111.3(6) . . ?
C6 C1 H1 107.4 . . ?
C6 C1 C2 109.6(8) . . ?
C6 C1 Si4 113.6(8) . . ?
Si4 C1 H1 107.4 . . ?
C1 C2 H2A 109.2 . . ?
C1 C2 H2B 109.2 . . ?
H2A C2 H2B 107.9 . . ?
C3 C2 C1 112.0(8) . . ?
C3 C2 H2A 109.2 . . ?
C3 C2 H2B 109.2 . . ?
C2 C3 H3A 109.3 . . ?
C2 C3 H3B 109.3 . . ?
C2 C3 C4 111.7(9) . . ?
H3A C3 H3B 107.9 . . ?
C4 C3 H3A 109.3 . . ?
C4 C3 H3B 109.3 . . ?
C3 C4 H4A 109.3 . . ?
C3 C4 H4B 109.3 . . ?
H4A C4 H4B 107.9 . . ?
C5 C4 C3 111.8(9) . . ?
C5 C4 H4A 109.3 . . ?
C5 C4 H4B 109.3 . . ?
C4 C5 H5A 109.6 . . ?
C4 C5 H5B 109.6 . . ?
C4 C5 C6 110.2(9) . . ?
H5A C5 H5B 108.1 . . ?
C6 C5 H5A 109.6 . . ?
C6 C5 H5B 109.6 . . ?
C1 C6 C5 110.9(10) . . ?
C1 C6 H6A 109.5 . . ?
C1 C6 H6B 109.5 . . ?
C5 C6 H6A 109.5 . . ?
C5 C6 H6B 109.5 . . ?
H6A C6 H6B 108.0 . . ?
C8 C7 H7 107.4 . . ?
C8 C7 C12 111.6(10) . . ?
C8 C7 Si8 111.1(7) . . ?
C12 C7 H7 107.4 . . ?
C12 C7 Si8 111.6(7) . . ?
Si8 C7 H7 107.4 . . ?
C7 C8 H8A 108.8 . . ?
C7 C8 H8B 108.8 . . ?
C7 C8 C9 113.8(11) . . ?
H8A C8 H8B 107.7 . . ?
C9 C8 H8A 108.8 . . ?
C9 C8 H8B 108.8 . . ?
C8 C9 H9A 109.7 . . ?
C8 C9 H9B 109.7 . . ?
H9A C9 H9B 108.2 . . ?
C10 C9 C8 109.8(12) . . ?
C10 C9 H9A 109.7 . . ?
C10 C9 H9B 109.7 . . ?
C9 C10 H10A 109.4 . . ?
C9 C10 H10B 109.4 . . ?
C9 C10 C11 111.2(11) . . ?
H10A C10 H10B 108.0 . . ?
C11 C10 H10A 109.4 . . ?
C11 C10 H10B 109.4 . . ?
C10 C11 H11A 109.4 . . ?
C10 C11 H11B 109.4 . . ?
C10 C11 C12 111.2(12) . . ?
H11A C11 H11B 108.0 . . ?
C12 C11 H11A 109.4 . . ?
C12 C11 H11B 109.4 . . ?
C7 C12 C11 110.8(10) . . ?
C7 C12 H12A 109.5 . . ?
C7 C12 H12B 109.5 . . ?
C11 C12 H12A 109.5 . . ?
C11 C12 H12B 109.5 . . ?
H12A C12 H12B 108.1 . . ?
C20 C19 H19 104.8 . . ?
C20 C19 C24 110.9(10) . . ?
C20 C19 Si5 119.4(9) . . ?
C24 C19 H19 104.8 . . ?
C24 C19 Si5 110.6(7) . . ?
Si5 C19 H19 104.8 . . ?
C19 C20 H20A 109.3 . . ?
C19 C20 H20B 109.3 . . ?
C19 C20 C21 111.5(12) . . ?
H20A C20 H20B 108.0 . . ?
C21 C20 H20A 109.3 . . ?
C21 C20 H20B 109.3 . . ?
C20 C21 H21A 109.8 . . ?
C20 C21 H21B 109.8 . . ?
C20 C21 C22 109.2(12) . . ?
H21A C21 H21B 108.3 . . ?
C22 C21 H21A 109.8 . . ?
C22 C21 H21B 109.8 . . ?
C21 C22 H22A 109.4 . . ?
C21 C22 H22B 109.4 . . ?
H22A C22 H22B 108.0 . . ?
C23 C22 C21 111.0(12) . . ?
C23 C22 H22A 109.4 . . ?
C23 C22 H22B 109.4 . . ?
C22 C23 H23A 108.8 . . ?
C22 C23 H23B 108.8 . . ?
C22 C23 C24 113.8(13) . . ?
H23A C23 H23B 107.7 . . ?
C24 C23 H23A 108.8 . . ?
C24 C23 H23B 108.8 . . ?
C19 C24 H24A 109.1 . . ?
C19 C24 H24B 109.1 . . ?
C23 C24 C19 112.4(10) . . ?
C23 C24 H24A 109.1 . . ?
C23 C24 H24B 109.1 . . ?
H24A C24 H24B 107.8 . . ?
H25A C25 H25B 109.5 . . ?
H25A C25 H25C 109.5 . . ?
H25B C25 H25C 109.5 . . ?
Si3 C25 H25A 109.5 . . ?
Si3 C25 H25B 109.5 . . ?
Si3 C25 H25C 109.5 . . ?
H26A C26 H26B 109.5 . . ?
H26A C26 H26C 109.5 . . ?
H26B C26 H26C 109.5 . . ?
Si3 C26 H26A 109.5 . . ?
Si3 C26 H26B 109.5 . . ?
Si3 C26 H26C 109.5 . . ?
H27A C27 H27B 109.5 . . ?
H27A C27 H27C 109.5 . . ?
H27B C27 H27C 109.5 . . ?
Si3 C27 H27A 109.5 . . ?
Si3 C27 H27B 109.5 . . ?
Si3 C27 H27C 109.5 . . ?
H28A C28 H28B 109.5 . . ?
H28A C28 H28C 109.5 . . ?
H28B C28 H28C 109.5 . . ?
Si1 C28 H28A 109.5 . . ?
Si1 C28 H28B 109.5 . . ?
Si1 C28 H28C 109.5 . . ?
H29A C29 H29B 109.5 . . ?
H29A C29 H29C 109.5 . . ?
H29B C29 H29C 109.5 . . ?
Si1 C29 H29A 109.5 . . ?
Si1 C29 H29B 109.5 . . ?
Si1 C29 H29C 109.5 . . ?
H30A C30 H30B 109.5 . . ?
H30A C30 H30C 109.5 . . ?
H30B C30 H30C 109.5 . . ?
Si1 C30 H30A 109.5 . . ?
Si1 C30 H30B 109.5 . . ?
Si1 C30 H30C 109.5 . . ?
H31A C31 H31B 109.5 . . ?
H31A C31 H31C 109.5 . . ?
H31B C31 H31C 109.5 . . ?
Si2 C31 H31A 109.5 . . ?
Si2 C31 H31B 109.5 . . ?
Si2 C31 H31C 109.5 . . ?
H32A C32 H32B 109.5 . . ?
H32A C32 H32C 109.5 . . ?
H32B C32 H32C 109.5 . . ?
Si2 C32 H32A 109.5 . . ?
Si2 C32 H32B 109.5 . . ?
Si2 C32 H32C 109.5 . . ?
H33A C33 H33B 109.5 . . ?
H33A C33 H33C 109.5 . . ?
H33B C33 H33C 109.5 . . ?
Si2 C33 H33A 109.5 . . ?
Si2 C33 H33B 109.5 . . ?
Si2 C33 H33C 109.5 . . ?
C35 C34 H34 107.3 . . ?
C35 C34 C39 108.2(11) . . ?
C35 C34 Si6 115.9(9) . . ?
C39 C34 H34 107.3 . . ?
C39 C34 Si6 110.6(7) . . ?
Si6 C34 H34 107.3 . . ?
C34 C35 H35A 109.4 . . ?
C34 C35 H35B 109.4 . . ?
C34 C35 C36 111.1(14) . . ?
H35A C35 H35B 108.0 . . ?
C36 C35 H35A 109.4 . . ?
C36 C35 H35B 109.4 . . ?
C35 C36 H36A 109.3 . . ?
C35 C36 H36B 109.3 . . ?
H36A C36 H36B 108.0 . . ?
C37 C36 C35 111.4(15) . . ?
C37 C36 H36A 109.3 . . ?
C37 C36 H36B 109.3 . . ?
C36 C37 H37A 108.9 . . ?
C36 C37 H37B 108.9 . . ?
H37A C37 H37B 107.7 . . ?
C38 C37 C36 113.5(18) . . ?
C38 C37 H37A 108.9 . . ?
C38 C37 H37B 108.9 . . ?
C37 C38 H38A 109.3 . . ?
C37 C38 H38B 109.3 . . ?
C37 C38 C39 111.5(16) . . ?
H38A C38 H38B 108.0 . . ?
C39 C38 H38A 109.3 . . ?
C39 C38 H38B 109.3 . . ?
C34 C39 H39A 109.2 . . ?
C34 C39 H39B 109.2 . . ?
C38 C39 C34 111.9(11) . . ?
C38 C39 H39A 109.2 . . ?
C38 C39 H39B 109.2 . . ?
H39A C39 H39B 107.9 . . ?
H58A C58 H58B 109.5 . . ?
H58A C58 H58C 109.5 . . ?
H58B C58 H58C 109.5 . . ?
C59 C58 H58A 109.5 . . ?
C59 C58 H58B 109.5 . . ?
C59 C58 H58C 109.5 . . ?
C58 C59 H59A 108.9 . . ?
C58 C59 H59B 108.9 . . ?
H59A C59 H59B 107.7 . . ?
C60 C59 C58 113(4) . . ?
C60 C59 H59A 108.9 . . ?
C60 C59 H59B 108.9 . . ?
C59 C60 C59 118(4) 2_755 . ?
C59 C60 H60A 107.8 . . ?
C59 C60 H60A 107.8 2_755 . ?
C59 C60 H60B 107.8 . . ?
C59 C60 H60B 107.8 2_755 . ?
H60A C60 H60B 107.2 . . ?
Si1 O1 U1 147.7(4) . . ?
Si2 O2 U1 149.8(4) . . ?
Si3 O3 U1 145.2(4) . . ?
Si6 O4 U1 160.5(4) . . ?
Si4 O5 U1 157.8(4) . . ?
Si5 O6 U1 159.0(5) . . ?
Si10 O7 Si5 143.0(5) . . ?
Si7 O8 Si5 158.1(6) . . ?
Si6 O9 Si10 152.1(5) . . ?
Si8 O10 Si6 145.8(4) . . ?
Si4 O11 Si8 152.6(5) . . ?
Si9 O12 Si10 153.2(6) . . ?
Si7 O13 Si9 145.0(5) . . ?
Si8 O14 Si9 149.6(5) . . ?
Si4 O15 Si7 146.4(5) . . ?
C28 Si1 C29 111.9(7) . . ?
C28 Si1 C30 109.3(7) . . ?
C30 Si1 C29 110.9(6) . . ?
O1 Si1 C28 108.6(6) . . ?
O1 Si1 C29 106.5(5) . . ?
O1 Si1 C30 109.5(5) . . ?
C31 Si2 C33 112.0(6) . . ?
C32 Si2 C31 112.2(6) . . ?
C32 Si2 C33 110.3(6) . . ?
O2 Si2 C31 107.6(5) . . ?
O2 Si2 C32 106.9(5) . . ?
O2 Si2 C33 107.5(5) . . ?
C25 Si3 C26 110.7(7) . . ?
C27 Si3 C25 111.7(7) . . ?
C27 Si3 C26 111.3(7) . . ?
O3 Si3 C25 109.5(5) . . ?
O3 Si3 C26 107.0(5) . . ?
O3 Si3 C27 106.5(5) . . ?
O5 Si4 C1 108.7(4) . . ?
O5 Si4 O11 108.4(4) . . ?
O5 Si4 O15 108.7(4) . . ?
O11 Si4 C1 110.3(4) . . ?
O15 Si4 C1 110.5(4) . . ?
O15 Si4 O11 110.1(4) . . ?
O6 Si5 C19 108.0(5) . . ?
O6 Si5 O7 107.7(4) . . ?
O7 Si5 C19 109.8(4) . . ?
O8 Si5 C19 112.5(5) . . ?
O8 Si5 O6 109.2(4) . . ?
O8 Si5 O7 109.5(4) . . ?
O4 Si6 C34 110.1(4) . . ?
O9 Si6 C34 108.7(4) . . ?
O9 Si6 O4 109.5(4) . . ?
O9 Si6 O10 109.6(4) . . ?
O10 Si6 C34 111.8(4) . . ?
O10 Si6 O4 107.2(4) . . ?
O8 Si7 C40 115.9(8) . . ?
O8 Si7 C40A 100.2(6) . . ?
O8 Si7 O13 109.2(4) . . ?
O8 Si7 O15 109.2(4) . . ?
O13 Si7 C40 102.4(7) . . ?
O13 Si7 C40A 115.8(8) . . ?
O13 Si7 O15 109.1(4) . . ?
O15 Si7 C40 110.7(7) . . ?
O15 Si7 C40A 112.8(7) . . ?
O10 Si8 C7 109.8(4) . . ?
O10 Si8 O11 110.0(4) . . ?
O10 Si8 O14 109.4(4) . . ?
O11 Si8 C7 110.4(4) . . ?
O14 Si8 C7 108.5(4) . . ?
O14 Si8 O11 108.7(4) . . ?
O12 Si9 C13 102.1(6) . . ?
O12 Si9 C13A 118.1(8) . . ?
O12 Si9 O13 108.7(4) . . ?
O12 Si9 O14 109.4(4) . . ?
O13 Si9 C13 119.8(8) . . ?
O13 Si9 C13A 101.9(7) . . ?
O14 Si9 C13 107.8(7) . . ?
O14 Si9 C13A 109.6(6) . . ?
O14 Si9 O13 108.6(4) . . ?
O7 Si10 C49 108.1(5) . . ?
O7 Si10 C49A 111.4(6) . . ?
O7 Si10 O9 110.4(4) . . ?
O7 Si10 O12 108.2(5) . . ?
O9 Si10 C49 110.5(5) . . ?
O9 Si10 C49A 111.1(10) . . ?
O12 Si10 C49 110.3(5) . . ?
O12 Si10 C49A 106.3(9) . . ?
O12 Si10 O9 109.2(4) . . ?
O1 U1 O2 91.9(3) . . ?
O1 U1 O4 90.3(3) . . ?
O1 U1 O5 91.7(3) . . ?
O1 U1 O6 177.8(3) . . ?
O2 U1 O5 88.8(3) . . ?
O3 U1 O1 90.7(3) . . ?
O3 U1 O2 91.3(3) . . ?
O3 U1 O4 90.4(3) . . ?
O3 U1 O5 177.6(3) . . ?
O3 U1 O6 88.5(3) . . ?
O4 U1 O2 177.2(3) . . ?
O4 U1 O5 89.3(3) . . ?
O4 U1 O6 87.7(3) . . ?
O6 U1 O2 90.2(3) . . ?
O6 U1 O5 89.1(3) . . ?

loop_
_geom_bond_atom_site_label_1
_geom_bond_atom_site_label_2
_geom_bond_distance
_geom_bond_site_symmetry_2
_geom_bond_publ_flag
C13 H13 1.0000 . ?
C13 C14 1.523(8) . ?
C13 C18 1.520(8) . ?
C13 Si9 1.901(15) . ?
C14 H14A 0.9900 . ?
C14 H14B 0.9900 . ?
C14 C15 1.526(8) . ?
C15 H15A 0.9900 . ?
C15 H15B 0.9900 . ?
C15 C16 1.525(8) . ?
C16 H16A 0.9900 . ?
C16 H16B 0.9900 . ?
C16 C17 1.531(8) . ?
C17 H17A 0.9900 . ?
C17 H17B 0.9900 . ?
C17 C18 1.525(8) . ?
C18 H18A 0.9900 . ?
C18 H18B 0.9900 . ?
C13A H13A 1.0000 . ?
C13A C14A 1.525(8) . ?
C13A C18A 1.519(8) . ?
C13A Si9 1.826(15) . ?
C14A H14C 0.9900 . ?
C14A H14D 0.9900 . ?
C14A C15A 1.532(8) . ?
C15A H15C 0.9900 . ?
C15A H15D 0.9900 . ?
C15A C16A 1.531(8) . ?
C16A H16C 0.9900 . ?
C16A H16D 0.9900 . ?
C16A C17A 1.526(8) . ?
C17A H17C 0.9900 . ?
C17A H17D 0.9900 . ?
C17A C18A 1.524(8) . ?
C18A H18C 0.9900 . ?
C18A H18D 0.9900 . ?
C40 H40 1.0000 . ?
C40 C41 1.523(8) . ?
C40 C45 1.525(8) . ?
C40 Si7 1.853(15) . ?
C41 H41A 0.9900 . ?
C41 H41B 0.9900 . ?
C41 C42 1.524(8) . ?
C42 H42A 0.9900 . ?
C42 H42B 0.9900 . ?
C42 C43 1.528(8) . ?
C43 H43A 0.9900 . ?
C43 H43B 0.9900 . ?
C43 C44 1.529(8) . ?
C44 H44A 0.9900 . ?
C44 H44B 0.9900 . ?
C44 C45 1.531(8) . ?
C45 H45A 0.9900 . ?
C45 H45B 0.9900 . ?
C40A H40A 1.0000 . ?
C40A C41A 1.525(8) . ?
C40A C45A 1.519(8) . ?
C40A Si7 1.902(16) . ?
C41A H41C 0.9900 . ?
C41A H41D 0.9900 . ?
C41A C42A 1.525(8) . ?
C42A H42C 0.9900 . ?
C42A H42D 0.9900 . ?
C42A C43A 1.530(8) . ?
C43A H43C 0.9900 . ?
C43A H43D 0.9900 . ?
C43A C44A 1.528(8) . ?
C44A H44C 0.9900 . ?
C44A H44D 0.9900 . ?
C44A C45A 1.530(8) . ?
C45A H45C 0.9900 . ?
C45A H45D 0.9900 . ?
C49 H49 1.0000 . ?
C49 C50 1.538(9) . ?
C49 C54 1.547(8) . ?
C49 Si10 1.958(11) . ?
C50 H50A 0.9900 . ?
C50 H50B 0.9900 . ?
C50 C51 1.549(9) . ?
C51 H51A 0.9900 . ?
C51 H51B 0.9900 . ?
C51 C52 1.548(9) . ?
C54 H54A 0.9900 . ?
C54 H54B 0.9900 . ?
C54 C53 1.540(9) . ?
C53 C52 1.542(9) . ?
C53 C52 1.78(3) 2_655 ?
C52 C53 1.78(3) 2_655 ?
C49A H49A 1.0000 . ?
C49A C54A 1.537(9) . ?
C49A C50A 1.56(3) . ?
C49A Si10 1.812(17) . ?
C54A H54C 0.9900 . ?
C54A H54D 0.9900 . ?
C54A C53A 1.542(9) . ?
C53A H53A 0.9900 . ?
C53A H53B 0.9900 . ?
C53A C52A 1.543(9) . ?
C52A H52A 0.9900 . ?
C52A H52B 0.9900 . ?
C52A C51A 1.535(9) . ?
C51A H51C 0.9900 . ?
C51A H51D 0.9900 . ?
C51A C50A 1.545(8) . ?
C50A H50C 0.9900 . ?
C50A H50D 0.9900 . ?
C1 H1 1.0000 . ?
C1 C2 1.550(13) . ?
C1 C6 1.539(14) . ?
C1 Si4 1.856(10) . ?
C2 H2A 0.9900 . ?
C2 H2B 0.9900 . ?
C2 C3 1.502(14) . ?
C3 H3A 0.9900 . ?
C3 H3B 0.9900 . ?
C3 C4 1.527(15) . ?
C4 H4A 0.9900 . ?
C4 H4B 0.9900 . ?
C4 C5 1.516(15) . ?
C5 H5A 0.9900 . ?
C5 H5B 0.9900 . ?
C5 C6 1.554(15) . ?
C6 H6A 0.9900 . ?
C6 H6B 0.9900 . ?
C7 H7 1.0000 . ?
C7 C8 1.493(15) . ?
C7 C12 1.495(14) . ?
C7 Si8 1.855(9) . ?
C8 H8A 0.9900 . ?
C8 H8B 0.9900 . ?
C8 C9 1.528(16) . ?
C9 H9A 0.9900 . ?
C9 H9B 0.9900 . ?
C9 C10 1.479(19) . ?
C10 H10A 0.9900 . ?
C10 H10B 0.9900 . ?
C10 C11 1.510(19) . ?
C11 H11A 0.9900 . ?
C11 H11B 0.9900 . ?
C11 C12 1.554(15) . ?
C12 H12A 0.9900 . ?
C12 H12B 0.9900 . ?
C19 H19 1.0000 . ?
C19 C20 1.440(16) . ?
C19 C24 1.533(14) . ?
C19 Si5 1.842(10) . ?
C20 H20A 0.9900 . ?
C20 H20B 0.9900 . ?
C20 C21 1.539(17) . ?
C21 H21A 0.9900 . ?
C21 H21B 0.9900 . ?
C21 C22 1.549(19) . ?
C22 H22A 0.9900 . ?
C22 H22B 0.9900 . ?
C22 C23 1.43(2) . ?
C23 H23A 0.9900 . ?
C23 H23B 0.9900 . ?
C23 C24 1.517(16) . ?
C24 H24A 0.9900 . ?
C24 H24B 0.9900 . ?
C25 H25A 0.9800 . ?
C25 H25B 0.9800 . ?
C25 H25C 0.9800 . ?
C25 Si3 1.843(13) . ?
C26 H26A 0.9800 . ?
C26 H26B 0.9800 . ?
C26 H26C 0.9800 . ?
C26 Si3 1.848(14) . ?
C27 H27A 0.9800 . ?
C27 H27B 0.9800 . ?
C27 H27C 0.9800 . ?
C27 Si3 1.842(13) . ?
C28 H28A 0.9800 . ?
C28 H28B 0.9800 . ?
C28 H28C 0.9800 . ?
C28 Si1 1.828(15) . ?
C29 H29A 0.9800 . ?
C29 H29B 0.9800 . ?
C29 H29C 0.9800 . ?
C29 Si1 1.881(12) . ?
C30 H30A 0.9800 . ?
C30 H30B 0.9800 . ?
C30 H30C 0.9800 . ?
C30 Si1 1.855(13) . ?
C31 H31A 0.9800 . ?
C31 H31B 0.9800 . ?
C31 H31C 0.9800 . ?
C31 Si2 1.854(12) . ?
C32 H32A 0.9800 . ?
C32 H32B 0.9800 . ?
C32 H32C 0.9800 . ?
C32 Si2 1.851(10) . ?
C33 H33A 0.9800 . ?
C33 H33B 0.9800 . ?
C33 H33C 0.9800 . ?
C33 Si2 1.869(12) . ?
C34 H34 1.0000 . ?
C34 C35 1.503(18) . ?
C34 C39 1.561(15) . ?
C34 Si6 1.843(11) . ?
C35 H35A 0.9900 . ?
C35 H35B 0.9900 . ?
C35 C36 1.57(2) . ?
C36 H36A 0.9900 . ?
C36 H36B 0.9900 . ?
C36 C37 1.51(2) . ?
C37 H37A 0.9900 . ?
C37 H37B 0.9900 . ?
C37 C38 1.40(3) . ?
C38 H38A 0.9900 . ?
C38 H38B 0.9900 . ?
C38 C39 1.521(18) . ?
C39 H39A 0.9900 . ?
C39 H39B 0.9900 . ?
C58 H58A 0.9800 . ?
C58 H58B 0.9800 . ?
C58 H58C 0.9800 . ?
C58 C59 1.71(3) . ?
C59 H59A 0.9900 . ?
C59 H59B 0.9900 . ?
C59 C60 1.64(3) . ?
C60 C59 1.64(3) 2_755 ?
C60 H60A 0.9900 . ?
C60 H60B 0.9900 . ?
O1 Si1 1.676(7) . ?
O1 U1 2.041(7) . ?
O2 Si2 1.638(7) . ?
O2 U1 2.064(7) . ?
O3 Si3 1.666(7) . ?
O3 U1 2.027(6) . ?
O4 Si6 1.638(7) . ?
O4 U1 2.047(6) . ?
O5 Si4 1.615(7) . ?
O5 U1 2.066(6) . ?
O6 Si5 1.641(7) . ?
O6 U1 2.055(7) . ?
O7 Si5 1.644(8) . ?
O7 Si10 1.609(7) . ?
O8 Si5 1.611(8) . ?
O8 Si7 1.588(8) . ?
O9 Si6 1.615(7) . ?
O9 Si10 1.621(7) . ?
O10 Si6 1.635(7) . ?
O10 Si8 1.604(7) . ?
O11 Si4 1.620(7) . ?
O11 Si8 1.622(7) . ?
O12 Si9 1.608(9) . ?
O12 Si10 1.611(8) . ?
O13 Si7 1.611(8) . ?
O13 Si9 1.627(8) . ?
O14 Si8 1.607(7) . ?
O14 Si9 1.618(7) . ?
O15 Si4 1.618(7) . ?
O15 Si7 1.626(7) . ?

loop_
_geom_torsion_atom_site_label_1
_geom_torsion_atom_site_label_2
_geom_torsion_atom_site_label_3
_geom_torsion_atom_site_label_4
_geom_torsion
_geom_torsion_site_symmetry_1
_geom_torsion_site_symmetry_2
_geom_torsion_site_symmetry_3
_geom_torsion_site_symmetry_4
_geom_torsion_publ_flag
C13 C14 C15 C16 52(2) . . . . ?
C14 C13 C18 C17 51(2) . . . . ?
C14 C15 C16 C17 -53.6(19) . . . . ?
C15 C16 C17 C18 53.7(19) . . . . ?
C16 C17 C18 C13 -52(2) . . . . ?
C18 C13 C14 C15 -51(2) . . . . ?
C13A C14A C15A C16A -54.9(18) . . . . ?
C14A C13A C18A C17A -50(2) . . . . ?
C14A C13A Si9 O12 -80.6(14) . . . . ?
C14A C13A Si9 O13 160.5(12) . . . . ?
C14A C13A Si9 O14 45.6(14) . . . . ?
C14A C15A C16A C17A 55.4(18) . . . . ?
C15A C16A C17A C18A -53.2(19) . . . . ?
C16A C17A C18A C13A 50(2) . . . . ?
C18A C13A C14A C15A 52.3(19) . . . . ?
C18A C13A Si9 O12 45.9(15) . . . . ?
C18A C13A Si9 O13 -73.1(13) . . . . ?
C18A C13A Si9 O14 172.0(11) . . . . ?
C40 C41 C42 C43 -52(2) . . . . ?
C41 C40 C45 C44 -53(2) . . . . ?
C41 C40 Si7 O8 -65.3(14) . . . . ?
C41 C40 Si7 O13 53.4(13) . . . . ?
C41 C40 Si7 O15 169.6(11) . . . . ?
C41 C42 C43 C44 53(2) . . . . ?
C42 C43 C44 C45 -54.6(19) . . . . ?
C43 C44 C45 C40 54.3(19) . . . . ?
C45 C40 C41 C42 51(2) . . . . ?
C45 C40 Si7 O8 60.0(14) . . . . ?
C45 C40 Si7 O13 178.7(11) . . . . ?
C45 C40 Si7 O15 -65.1(13) . . . . ?
C40A C41A C42A C43A 52(2) . . . . ?
C41A C40A C45A C44A 51(2) . . . . ?
C41A C42A C43A C44A -55(2) . . . . ?
C42A C43A C44A C45A 54.7(19) . . . . ?
C43A C44A C45A C40A -53(2) . . . . ?
C45A C40A C41A C42A -51(2) . . . . ?
C49 C50 C51 C52 60.9(18) . . . . ?
C49 C54 C53 C52 -57.6(19) . . . . ?
C49 C54 C53 C52 -138.5(14) . . . 2_655 ?
C50 C49 C54 C53 58.0(18) . . . . ?
C50 C51 C52 C53 120(4) . . . 2_655 ?
C50 C51 C52 C53 -60.6(18) . . . . ?
C54 C49 C50 C51 -59.6(18) . . . . ?
C54 C53 C52 C51 59.1(19) . . . . ?
C54 C53 C52 C53 -121.0(12) . . . 2_655 ?
C52 C53 C52 C51 147.1(9) 2_655 . . . ?
C52 C53 C52 C53 -33.0(12) 2_655 . . 2_655 ?
C49A C54A C53A C52A 62(2) . . . . ?
C54A C49A C50A C51A 53(2) . . . . ?
C54A C49A Si10 O7 168.0(15) . . . . ?
C54A C49A Si10 O9 -68(2) . . . . ?
C54A C49A Si10 O12 50(2) . . . . ?
C54A C53A C52A C51A -61.1(18) . . . . ?
C53A C52A C51A C50A 57(2) . . . . ?
C52A C51A C50A C49A -53(2) . . . . ?
C50A C49A C54A C53A -57(2) . . . . ?
C50A C49A Si10 O7 52.1(15) . . . . ?
C50A C49A Si10 O9 175.6(11) . . . . ?
C50A C49A Si10 O12 -65.6(12) . . . . ?
C1 C2 C3 C4 -55.3(12) . . . . ?
C2 C1 C6 C5 -56.2(12) . . . . ?
C2 C1 Si4 O5 50.3(8) . . . . ?
C2 C1 Si4 O11 -68.5(8) . . . . ?
C2 C1 Si4 O15 169.5(7) . . . . ?
C2 C3 C4 C5 55.7(13) . . . . ?
C3 C4 C5 C6 -56.0(14) . . . . ?
C4 C5 C6 C1 57.1(13) . . . . ?
C6 C1 C2 C3 55.8(12) . . . . ?
C6 C1 Si4 O5 174.5(7) . . . . ?
C6 C1 Si4 O11 55.8(8) . . . . ?
C6 C1 Si4 O15 -66.2(8) . . . . ?
C7 C8 C9 C10 -55.4(17) . . . . ?
C8 C7 C12 C11 -51.9(15) . . . . ?
C8 C7 Si8 O10 161.9(8) . . . . ?
C8 C7 Si8 O11 -76.6(9) . . . . ?
C8 C7 Si8 O14 42.4(10) . . . . ?
C8 C9 C10 C11 56.7(16) . . . . ?
C9 C10 C11 C12 -57.5(16) . . . . ?
C10 C11 C12 C7 54.4(17) . . . . ?
C12 C7 C8 C9 53.5(16) . . . . ?
C12 C7 Si8 O10 -72.8(10) . . . . ?
C12 C7 Si8 O11 48.7(10) . . . . ?
C12 C7 Si8 O14 167.7(9) . . . . ?
C19 C20 C21 C22 58.9(19) . . . . ?
C20 C19 C24 C23 51.6(15) . . . . ?
C20 C19 Si5 O6 -167.1(10) . . . . ?
C20 C19 Si5 O7 -50.0(12) . . . . ?
C20 C19 Si5 O8 72.3(11) . . . . ?
C20 C21 C22 C23 -56(2) . . . . ?
C21 C22 C23 C24 53(2) . . . . ?
C22 C23 C24 C19 -50.7(17) . . . . ?
C24 C19 C20 C21 -56.6(16) . . . . ?
C24 C19 Si5 O6 62.3(9) . . . . ?
C24 C19 Si5 O7 179.4(8) . . . . ?
C24 C19 Si5 O8 -58.3(10) . . . . ?
C34 C35 C36 C37 53(2) . . . . ?
C35 C34 C39 C38 56.4(17) . . . . ?
C35 C34 Si6 O4 174.6(9) . . . . ?
C35 C34 Si6 O9 54.6(11) . . . . ?
C35 C34 Si6 O10 -66.4(11) . . . . ?
C35 C36 C37 C38 -54(3) . . . . ?
C36 C37 C38 C39 56(2) . . . . ?
C37 C38 C39 C34 -58(2) . . . . ?
C39 C34 C35 C36 -53.7(17) . . . . ?
C39 C34 Si6 O4 51.0(10) . . . . ?
C39 C34 Si6 O9 -68.9(10) . . . . ?
C39 C34 Si6 O10 170.0(8) . . . . ?
C58 C59 C60 C59 157(4) . . . 2_755 ?
Si4 C1 C2 C3 -177.8(7) . . . . ?
Si4 C1 C6 C5 178.6(8) . . . . ?
Si4 O11 Si8 C7 155.4(10) . . . . ?
Si4 O11 Si8 O10 -83.2(11) . . . . ?
Si4 O11 Si8 O14 36.5(11) . . . . ?
Si4 O15 Si7 C40 174.4(11) . . . . ?
Si4 O15 Si7 C40A 156.2(11) . . . . ?
Si4 O15 Si7 O8 45.7(11) . . . . ?
Si4 O15 Si7 O13 -73.6(10) . . . . ?
Si5 C19 C20 C21 172.9(10) . . . . ?
Si5 C19 C24 C23 -173.5(10) . . . . ?
Si5 O7 Si10 C49 175.1(9) . . . . ?
Si5 O7 Si10 C49A 178.1(13) . . . . ?
Si5 O7 Si10 O9 54.1(10) . . . . ?
Si5 O7 Si10 O12 -65.4(10) . . . . ?
Si5 O8 Si7 C40 158.0(15) . . . . ?
Si5 O8 Si7 C40A 165.1(16) . . . . ?
Si5 O8 Si7 O13 43.0(16) . . . . ?
Si5 O8 Si7 O15 -76.3(16) . . . . ?
Si6 C34 C35 C36 -178.5(12) . . . . ?
Si6 C34 C39 C38 -175.7(12) . . . . ?
Si6 O9 Si10 C49 161.2(10) . . . . ?
Si6 O9 Si10 C49A 156.6(11) . . . . ?
Si6 O9 Si10 O7 -79.2(11) . . . . ?
Si6 O9 Si10 O12 39.6(11) . . . . ?
Si6 O10 Si8 C7 169.3(8) . . . . ?
Si6 O10 Si8 O11 47.6(9) . . . . ?
Si6 O10 Si8 O14 -71.7(9) . . . . ?
Si7 C40 C41 C42 174.7(14) . . . . ?
Si7 C40 C45 C44 -178.0(14) . . . . ?
Si7 C40A C41A C42A -171.8(14) . . . . ?
Si7 C40A C45A C44A 171.2(15) . . . . ?
Si7 O8 Si5 C19 -165.2(15) . . . . ?
Si7 O8 Si5 O6 74.9(16) . . . . ?
Si7 O8 Si5 O7 -42.8(16) . . . . ?
Si7 O13 Si9 C13 178.8(9) . . . . ?
Si7 O13 Si9 C13A -172.4(10) . . . . ?
Si7 O13 Si9 O12 62.1(10) . . . . ?
Si7 O13 Si9 O14 -56.8(9) . . . . ?
Si7 O15 Si4 C1 -173.6(9) . . . . ?
Si7 O15 Si4 O5 -54.3(11) . . . . ?
Si7 O15 Si4 O11 64.3(10) . . . . ?
Si8 C7 C8 C9 178.8(10) . . . . ?
Si8 C7 C12 C11 -176.9(10) . . . . ?
Si8 O10 Si6 C34 -172.2(8) . . . . ?
Si8 O10 Si6 O4 -51.5(9) . . . . ?
Si8 O10 Si6 O9 67.2(9) . . . . ?
Si8 O11 Si4 C1 -158.2(10) . . . . ?
Si8 O11 Si4 O5 82.9(11) . . . . ?
Si8 O11 Si4 O15 -35.9(11) . . . . ?
Si8 O14 Si9 C13 -156.8(11) . . . . ?
Si8 O14 Si9 C13A -177.5(11) . . . . ?
Si8 O14 Si9 O12 -46.5(11) . . . . ?
Si8 O14 Si9 O13 72.0(11) . . . . ?
Si9 C13 C14 C15 179.6(15) . . . . ?
Si9 C13 C18 C17 178.0(15) . . . . ?
Si9 C13A C14A C15A 177.3(14) . . . . ?
Si9 C13A C18A C17A -176.0(15) . . . . ?
Si9 O12 Si10 C49 179.3(12) . . . . ?
Si9 O12 Si10 C49A -179.0(14) . . . . ?
Si9 O12 Si10 O7 61.2(13) . . . . ?
Si9 O12 Si10 O9 -59.0(14) . . . . ?
Si9 O13 Si7 C40 177.7(10) . . . . ?
Si9 O13 Si7 C40A -171.1(9) . . . . ?
Si9 O13 Si7 O8 -59.0(9) . . . . ?
Si9 O13 Si7 O15 60.4(9) . . . . ?
Si9 O14 Si8 C7 172.9(10) . . . . ?
Si9 O14 Si8 O10 53.1(11) . . . . ?
Si9 O14 Si8 O11 -67.0(11) . . . . ?
Si10 C49 C50 C51 -178.9(11) . . . . ?
Si10 C49 C54 C53 -176.6(12) . . . . ?
Si10 C49A C54A C53A -169.4(14) . . . . ?
Si10 C49A C50A C51A 168.5(13) . . . . ?
Si10 O7 Si5 C19 -176.1(9) . . . . ?
Si10 O7 Si5 O6 -58.7(10) . . . . ?
Si10 O7 Si5 O8 59.9(10) . . . . ?
Si10 O9 Si6 C34 -164.9(10) . . . . ?
Si10 O9 Si6 O4 74.8(11) . . . . ?
Si10 O9 Si6 O10 -42.5(11) . . . . ?
Si10 O12 Si9 C13 173.8(14) . . . . ?
Si10 O12 Si9 C13A -174.0(13) . . . . ?
Si10 O12 Si9 O13 -58.7(13) . . . . ?
Si10 O12 Si9 O14 59.8(14) . . . . ?
U1 O1 Si1 C28 -72.2(10) . . . . ?
U1 O1 Si1 C29 167.1(8) . . . . ?
U1 O1 Si1 C30 47.1(9) . . . . ?
U1 O2 Si2 C31 -65.6(10) . . . . ?
U1 O2 Si2 C32 173.7(9) . . . . ?
U1 O2 Si2 C33 55.3(10) . . . . ?
U1 O3 Si3 C25 67.6(9) . . . . ?
U1 O3 Si3 C26 -52.4(9) . . . . ?
U1 O3 Si3 C27 -171.5(8) . . . . ?
U1 O4 Si6 C34 -143.6(12) . . . . ?
U1 O4 Si6 O9 -24.2(13) . . . . ?
U1 O4 Si6 O10 94.7(12) . . . . ?
U1 O5 Si4 C1 -148.0(11) . . . . ?
U1 O5 Si4 O11 -28.1(12) . . . . ?
U1 O5 Si4 O15 91.6(12) . . . . ?
U1 O6 Si5 C19 -145.2(12) . . . . ?
U1 O6 Si5 O7 96.3(12) . . . . ?
U1 O6 Si5 O8 -22.5(13) . . . . ?

loop_
_smtbx_masks_void_nr
_smtbx_masks_void_average_x
_smtbx_masks_void_average_y
_smtbx_masks_void_average_z
_smtbx_masks_void_volume
_smtbx_masks_void_count_electrons
_smtbx_masks_void_content
1 -0.407 -0.706 -0.385 2202.7 0.0 ?
2 0.262 0.252 0.711 2.4 0.0 ?
3 0.262 0.748 0.211 2.4 0.0 ?
4 0.738 0.252 0.789 2.4 0.0 ?
5 0.738 0.748 0.289 2.4 0.0 ?
